data_1509694
loop_
_publ_author_name
'Niinisto, L.'
'Koskenlinna, M.'
'Hiltunen, L.'
'Okkonen, P.'

_publ_section_title
;
 Crystal structure and thermal stability of silver selenite
;
_journal_name_full 'Acta Chemica Scandinavica (43,1989-)'
_journal_page_first 857
_journal_page_last 860
_journal_paper_doi 10.3891/acta.chem.scand.48-0857
_journal_volume 48
_journal_year 1994
_chemical_formula_sum 'Ag2 O3 Se'
_chemical_name_systematic 'Ag2 (Se O3)'
_space_group_IT_number 14
_symmetry_space_group_name_Hall '-P 2ybc'
_symmetry_space_group_name_H-M 'P 1 21/c 1'
_cell_angle_alpha 90
_cell_angle_beta 91.13
_cell_angle_gamma 90
_cell_formula_units_Z 4
_cell_length_a 4.854
_cell_length_b 10.332
_cell_length_c 6.956
_cell_volume 348.786
_citation_journal_id_ASTM ACHSE7
_cod_data_source_file silver2-3_155.cif
_cod_data_source_block Ag2O3Se1
_cod_original_cell_volume 348.7862
_cod_original_formula_sum 'Ag2 O3 Se1'
_cod_database_code 1509694

loop_
_symmetry_equiv_pos_as_xyz
x,y,z
-x,y+1/2,-z+1/2
-x,-y,-z
x,-y-1/2,z-1/2

loop_
_atom_site_label
_atom_site_type_symbol
_atom_site_fract_x
_atom_site_fract_y
_atom_site_fract_z
_atom_site_occupancy
_atom_site_U_iso_or_equiv
Se1 Se+4 0.7398 0.4083 0.8358 1 0.0
O3 O-2 0.7965 0.2871 0.677 1 0.0
O1 O-2 0.3891 0.3948 0.8505 1 0.0
Ag1 Ag+1 0.2616 0.2519 0.0916 1 0.0
Ag2 Ag+1 0.2526 0.5837 0.6357 1 0.0
O2 O-2 0.7623 0.5371 0.6864 1 0.0
